data_2205378
loop_
_publ_author_name
'Cooper, Richard I.'
'Cowley, Andrew R.'
'Capito, Elena'
'Brown, John M.'
'Ricci, Alfredo'

_publ_section_title
;Chloro{1-[(dimethylamino)methyl-\k<i>N</i>]-1<i>H</i>-indolyl-\k<i>C</i>^2^}(triphenylphosphine-\k<i>P</i>)palladium(II)
 dichloromethane solvate
;
_journal_issue 3
_journal_name_full 'Acta Crystallographica Section E'
_journal_page_first m585
_journal_page_last m586
_journal_paper_doi 10.1107/S1600536804033227
_journal_volume 61
_journal_year 2005
_chemical_formula_iupac '[Pd (C11 H13 N2) Cl (C18 H15 P)], C H2 Cl2'
_chemical_formula_moiety 'C29 H28 Cl N2 P Pd, C H2 Cl2'
_chemical_formula_sum 'C30 H30 Cl3 N2 P Pd'
_chemical_formula_weight 662.31
_chemical_melting_point 400(2)
_chemical_name_systematic
;
Chloro{1-[(dimethylamino)methyl-\kN]-1H-indole-\kC^2^}(triphenylphosphine-
\kP)palladium(II)
;
_space_group_IT_number 14
_symmetry_cell_setting monoclinic
_symmetry_space_group_name_Hall '-P 2yn'
_symmetry_space_group_name_H-M 'P 1 21/n 1'
_atom_sites_solution_hydrogens geom
_atom_sites_solution_primary direct
_cell_angle_alpha 90
_cell_angle_beta 102.9338(8)
_cell_angle_gamma 90
_cell_formula_units_Z 4
_cell_length_a 11.03240(10)
_cell_length_b 23.9623(3)
_cell_length_c 11.24370(10)
_cell_measurement_reflns_used 6527
_cell_measurement_temperature 190
_cell_measurement_theta_max 27
_cell_measurement_theta_min 1
_cell_volume 2896.99(5)
_computing_cell_refinement 'DENZO/SCALEPACK (Otwinowski & Minor, 1997)'
_computing_data_collection 'COLLECT (Nonius, 1998)'
_computing_data_reduction DENZO/SCALEPACK
_computing_molecular_graphics 'CAMERON (Watkin et al., 1996)'
_computing_publication_material CRYSTALS
_computing_structure_refinement 'CRYSTALS (Betteridge et al., 2003)'
_computing_structure_solution 'SIR92 (Altomare et al., 1994)'
_diffrn_ambient_temperature 190
_diffrn_measured_fraction_theta_full 0.997
_diffrn_measured_fraction_theta_max 0.997
_diffrn_measurement_device_type 'Nonius Kappa CCD'
_diffrn_measurement_method \w
_diffrn_radiation_monochromator graphite
_diffrn_radiation_type 'Mo K\a'
_diffrn_radiation_wavelength 0.71073
_diffrn_reflns_av_R_equivalents 0.012
_diffrn_reflns_limit_h_max 14
_diffrn_reflns_limit_h_min -14
_diffrn_reflns_limit_k_max 31
_diffrn_reflns_limit_k_min -31
_diffrn_reflns_limit_l_max 14
_diffrn_reflns_limit_l_min -14
_diffrn_reflns_number 12861
_diffrn_reflns_theta_full 27.479
_diffrn_reflns_theta_max 27.479
_diffrn_reflns_theta_min 1.700
_diffrn_standards_number 0
_exptl_absorpt_coefficient_mu 0.995
_exptl_absorpt_correction_type none
_exptl_crystal_colour yellow
_exptl_crystal_density_diffrn 1.518
_exptl_crystal_description block
_exptl_crystal_F_000 1344
_exptl_crystal_size_max 0.28
_exptl_crystal_size_mid 0.20
_exptl_crystal_size_min 0.20
_refine_diff_density_max 0.81
_refine_diff_density_min -0.64
_refine_ls_extinction_method None
_refine_ls_goodness_of_fit_ref 0.9977
_refine_ls_hydrogen_treatment noref
_refine_ls_matrix_type full
_refine_ls_number_parameters 334
_refine_ls_number_reflns 6593
_refine_ls_number_restraints 0
_refine_ls_R_factor_all 0.0308
_refine_ls_R_factor_gt 0.0249
_refine_ls_shift/su_max 0.000800
_refine_ls_structure_factor_coef Fsqd
_refine_ls_weighting_details 'w = 1/[\s^2^(F^2^) + 0.02 + 2.41P] where P = [max(F~o~^2^,0) + 2F~c~^2^]/3'
_refine_ls_weighting_scheme calc
_refine_ls_wR_factor_all 0.0587
_refine_ls_wR_factor_gt 0.0571
_refine_ls_wR_factor_ref 0.0587
_reflns_number_gt 5789
_reflns_number_total 6622
_reflns_threshold_expression I>2\s(I)
_cod_data_source_file wn6315.cif
_cod_data_source_block 2
_cod_depositor_comments
;
The following automatic conversions were performed:
'_symmetry_cell_setting' value 'Monoclinic' changed to 'monoclinic'
according to '/home/saulius/struct/CIF-dictionaries/cif_core.dic'
dictionary named 'cif_core.dic' version 2.4.1 from 2010-06-29.

Automatic conversion script
Id: cif_fix_enum 1527 2010-12-29 10:47:43Z saulius 

The following automatic conversions were performed:

'_symmetry_cell_setting' value 'Monoclinic' changed to 'monoclinic'
according to /home/saulius/struct/CIF-dictionaries/cif_core.dic
dictionary named 'cif_core.dic' version 2.4.1 from 2010-06-29.

Automatic conversion script
Id: cif_fix_values 1715 2011-07-08 13:25:40Z adriana 
;
_cod_original_sg_symbol_H-M 'P 21/n'
_cod_database_code 2205378
_cod_database_fobs_code 2205378

loop_
_symmetry_equiv_pos_as_xyz
x,y,z
-x,-y,-z
-x+1/2,y+1/2,-z+1/2
x+1/2,-y+1/2,z+1/2

loop_
_atom_site_label
_atom_site_fract_x
_atom_site_fract_y
_atom_site_fract_z
_atom_site_U_iso_or_equiv
_atom_site_adp_type
_atom_site_occupancy
_atom_site_type_symbol
Pd1 0.379810(12) 0.172059(6) 0.040211(12) 0.0171 Uani 1.0000 Pd
C2 0.41809(17) 0.16280(8) 0.22133(17) 0.0209 Uani 1.0000 C
C3 0.36227(18) 0.15409(9) 0.31727(17) 0.0255 Uani 1.0000 C
C4 0.45169(18) 0.16494(8) 0.42884(17) 0.0234 Uani 1.0000 C
C5 0.56341(18) 0.18089(8) 0.39618(17) 0.0218 Uani 1.0000 C
N6 0.54108(14) 0.17869(7) 0.27108(14) 0.0223 Uani 1.0000 N
C7 0.44971(19) 0.16240(9) 0.55305(18) 0.0289 Uani 1.0000 C
C8 0.5571(2) 0.17567(9) 0.63891(18) 0.0306 Uani 1.0000 C
C9 0.66611(19) 0.19166(9) 0.60417(18) 0.0294 Uani 1.0000 C
C10 0.67149(18) 0.19471(9) 0.48235(18) 0.0267 Uani 1.0000 C
C11 0.62266(17) 0.19418(8) 0.19382(17) 0.0215 Uani 1.0000 C
N12 0.54648(14) 0.22409(6) 0.08783(14) 0.0208 Uani 1.0000 N
C13 0.62260(19) 0.23157(10) -0.00399(19) 0.0325 Uani 1.0000 C
C14 0.5127(2) 0.28011(9) 0.1271(2) 0.0342 Uani 1.0000 C
P15 0.22953(4) 0.106624(19) 0.01567(4) 0.0176 Uani 1.0000 P
C16 0.12054(16) 0.11533(8) 0.11426(16) 0.0199 Uani 1.0000 C
C17 0.06807(18) 0.16813(8) 0.11899(18) 0.0256 Uani 1.0000 C
C18 -0.01287(19) 0.17783(9) 0.1953(2) 0.0307 Uani 1.0000 C
C19 -0.0400(2) 0.13526(10) 0.2682(2) 0.0334 Uani 1.0000 C
C20 0.0112(2) 0.08273(9) 0.26349(19) 0.0316 Uani 1.0000 C
C21 0.09117(18) 0.07243(8) 0.18677(18) 0.0251 Uani 1.0000 C
C22 0.29387(17) 0.03644(8) 0.04571(16) 0.0203 Uani 1.0000 C
C23 0.22890(19) -0.01008(8) -0.00876(19) 0.0289 Uani 1.0000 C
C24 0.2785(2) -0.06323(9) 0.0141(2) 0.0333 Uani 1.0000 C
C25 0.3946(2) -0.07024(9) 0.0911(2) 0.0370 Uani 1.0000 C
C26 0.4591(2) -0.02442(10) 0.1459(2) 0.0410 Uani 1.0000 C
C27 0.41016(19) 0.02890(9) 0.12341(19) 0.0306 Uani 1.0000 C
C28 0.12718(17) 0.09811(8) -0.13571(17) 0.0212 Uani 1.0000 C
C29 -0.00183(18) 0.09930(9) -0.15329(18) 0.0285 Uani 1.0000 C
C30 -0.0770(2) 0.08776(10) -0.2680(2) 0.0364 Uani 1.0000 C
C31 -0.0241(2) 0.07545(9) -0.36462(19) 0.0356 Uani 1.0000 C
C32 0.1041(2) 0.07464(9) -0.34823(19) 0.0326 Uani 1.0000 C
C33 0.17974(18) 0.08590(8) -0.23477(18) 0.0267 Uani 1.0000 C
Cl1 0.34696(4) 0.19778(2) -0.16733(4) 0.0261 Uani 1.0000 Cl
C100 0.6360(2) 0.04871(11) 0.4578(2) 0.0438 Uani 1.0000 C
Cl102 0.71605(5) 0.05440(3) 0.33911(5) 0.0403 Uani 1.0000 Cl
Cl101 0.67962(6) -0.01180(3) 0.54647(7) 0.0529 Uani 1.0000 Cl
H31 0.2741 0.1422 0.3106 0.0304 Uiso 1.0000 H
H71 0.3723 0.1512 0.5792 0.0350 Uiso 1.0000 H
H81 0.5566 0.1738 0.7276 0.0363 Uiso 1.0000 H
H91 0.7417 0.2011 0.6685 0.0336 Uiso 1.0000 H
H101 0.7492 0.2063 0.4573 0.0311 Uiso 1.0000 H
H111 0.6901 0.2191 0.2390 0.0256 Uiso 1.0000 H
H112 0.6605 0.1601 0.1658 0.0256 Uiso 1.0000 H
H131 0.5728 0.2517 -0.0765 0.0390 Uiso 1.0000 H
H132 0.6985 0.2538 0.0324 0.0390 Uiso 1.0000 H
H133 0.6479 0.1942 -0.0299 0.0390 Uiso 1.0000 H
H141 0.4612 0.3003 0.0556 0.0387 Uiso 1.0000 H
H142 0.5901 0.3019 0.1606 0.0387 Uiso 1.0000 H
H143 0.4640 0.2758 0.1916 0.0387 Uiso 1.0000 H
H171 0.0888 0.1991 0.0672 0.0307 Uiso 1.0000 H
H181 -0.0514 0.2155 0.1976 0.0374 Uiso 1.0000 H
H191 -0.0967 0.1424 0.3246 0.0415 Uiso 1.0000 H
H201 -0.0097 0.0520 0.3157 0.0389 Uiso 1.0000 H
H211 0.1276 0.0344 0.1835 0.0299 Uiso 1.0000 H
H231 0.1455 -0.0052 -0.0650 0.0339 Uiso 1.0000 H
H241 0.2307 -0.0964 -0.0249 0.0399 Uiso 1.0000 H
H251 0.4313 -0.1084 0.1068 0.0442 Uiso 1.0000 H
H261 0.5421 -0.0296 0.2026 0.0458 Uiso 1.0000 H
H271 0.4584 0.0619 0.1630 0.0347 Uiso 1.0000 H
H291 -0.0408 0.1085 -0.0835 0.0332 Uiso 1.0000 H
H301 -0.1695 0.0884 -0.2799 0.0411 Uiso 1.0000 H
H311 -0.0782 0.0671 -0.4466 0.0395 Uiso 1.0000 H
H321 0.1424 0.0659 -0.4187 0.0382 Uiso 1.0000 H
H331 0.2722 0.0853 -0.2237 0.0313 Uiso 1.0000 H
H1001 0.6551 0.0822 0.5117 0.0541 Uiso 1.0000 H
H1002 0.5446 0.0472 0.4214 0.0541 Uiso 1.0000 H

loop_
_atom_site_aniso_label
_atom_site_aniso_U_11
_atom_site_aniso_U_22
_atom_site_aniso_U_33
_atom_site_aniso_U_12
_atom_site_aniso_U_13
_atom_site_aniso_U_23
Pd1 0.01732(7) 0.01693(7) 0.01648(8) -0.00230(5) 0.00276(5) -0.00053(5)
C2 0.0212(9) 0.0200(9) 0.0201(9) -0.0033(7) 0.0017(7) -0.0017(7)
C3 0.0225(10) 0.0309(11) 0.0227(10) -0.0054(8) 0.0041(7) -0.0014(8)
C4 0.0256(10) 0.0237(10) 0.0209(9) -0.0003(8) 0.0055(7) -0.0011(7)
C5 0.0249(10) 0.0207(9) 0.0191(9) 0.0007(7) 0.0031(7) -0.0006(7)
N6 0.0200(8) 0.0282(9) 0.0181(8) -0.0032(6) 0.0029(6) -0.0001(6)
C7 0.0308(11) 0.0335(12) 0.0232(10) -0.0011(9) 0.0078(8) 0.0002(8)
C8 0.0387(12) 0.0328(11) 0.0193(10) 0.0031(9) 0.0043(8) -0.0002(8)
C9 0.0315(11) 0.0311(11) 0.0215(10) 0.0010(9) -0.0030(8) -0.0027(8)
C10 0.0233(10) 0.0290(11) 0.0255(10) -0.0001(8) 0.0005(8) 0.0000(8)
C11 0.0189(9) 0.0230(9) 0.0222(9) -0.0003(7) 0.0034(7) 0.0015(7)
N12 0.0199(8) 0.0192(8) 0.0221(8) -0.0044(6) 0.0021(6) 0.0009(6)
C13 0.0291(11) 0.0404(13) 0.0279(10) -0.0114(9) 0.0059(8) 0.0064(9)
C14 0.0295(11) 0.0182(10) 0.0491(13) -0.0008(8) -0.0036(9) -0.0029(9)
P15 0.0161(2) 0.0169(2) 0.0189(2) -0.00120(17) 0.00187(17) -0.00088(17)
C16 0.0166(9) 0.0214(9) 0.0200(9) -0.0025(7) 0.0010(7) -0.0027(7)
C17 0.0267(10) 0.0212(10) 0.0288(10) -0.0022(8) 0.0062(8) -0.0020(8)
C18 0.0275(10) 0.0279(11) 0.0380(12) 0.0017(8) 0.0105(9) -0.0079(9)
C19 0.0289(11) 0.0396(13) 0.0354(12) -0.0045(9) 0.0151(9) -0.0081(10)
C20 0.0307(11) 0.0343(12) 0.0322(11) -0.0063(9) 0.0121(9) 0.0023(9)
C21 0.0232(9) 0.0233(10) 0.0283(10) -0.0018(8) 0.0051(8) 0.0001(8)
C22 0.0220(9) 0.0186(9) 0.0210(9) 0.0013(7) 0.0060(7) 0.0000(7)
C23 0.0253(10) 0.0225(10) 0.0370(11) -0.0010(8) 0.0028(8) -0.0019(9)
C24 0.0361(12) 0.0209(10) 0.0428(13) -0.0023(9) 0.0087(10) -0.0028(9)
C25 0.0448(13) 0.0234(11) 0.0422(13) 0.0118(10) 0.0087(10) 0.0043(10)
C26 0.0379(13) 0.0332(12) 0.0434(13) 0.0128(10) -0.0087(10) -0.0012(10)
C27 0.0303(11) 0.0252(11) 0.0313(11) 0.0041(8) -0.0040(8) -0.0035(9)
C28 0.0213(9) 0.0171(9) 0.0224(9) 0.0007(7) -0.0012(7) 0.0009(7)
C29 0.0228(10) 0.0310(11) 0.0293(11) -0.0025(8) 0.0005(8) 0.0004(8)
C30 0.0251(11) 0.0405(13) 0.0372(12) -0.0034(9) -0.0066(9) 0.0014(10)
C31 0.0408(13) 0.0314(12) 0.0265(11) -0.0027(10) -0.0093(9) -0.0012(9)
C32 0.0440(13) 0.0276(11) 0.0239(10) 0.0032(9) 0.0027(9) -0.0026(8)
C33 0.0264(10) 0.0253(10) 0.0265(10) 0.0035(8) 0.0019(8) -0.0028(8)
Cl1 0.0253(2) 0.0321(3) 0.0201(2) -0.00170(19) 0.00353(17) 0.00504(19)
C100 0.0375(13) 0.0391(14) 0.0588(16) 0.0054(11) 0.0192(11) 0.0105(12)
Cl102 0.0352(3) 0.0439(3) 0.0416(3) 0.0006(2) 0.0082(2) 0.0036(3)
Cl101 0.0463(4) 0.0434(4) 0.0730(5) 0.0037(3) 0.0220(3) 0.0208(3)

loop_
_atom_type_symbol
_atom_type_scat_dispersion_real
_atom_type_scat_dispersion_imag
_atom_type_scat_source
C 0.0033 0.0016 'International Tables Vol C 4.2.6.8 and 6.1.1.4'
H 0.0000 0.0000 'International Tables Vol C 4.2.6.8 and 6.1.1.4'
Cl 0.1484 0.1585 'International Tables Vol C 4.2.6.8 and 6.1.1.4'
N 0.0061 0.0033 'International Tables Vol C 4.2.6.8 and 6.1.1.4'
P 0.1023 0.0942 'International Tables Vol C 4.2.6.8 and 6.1.1.4'
Pd -0.9988 1.0072 'International Tables Vol C 4.2.6.8 and 6.1.1.4'

loop_
_geom_angle_atom_site_label_1
_geom_angle_atom_site_label_2
_geom_angle_atom_site_label_3
_geom_angle
_geom_angle_publ_flag
C2 Pd1 N12 80.76(7) yes
C2 Pd1 P15 91.69(5) yes
N12 Pd1 P15 169.10(4) yes
C2 Pd1 Cl1 170.75(5) yes
N12 Pd1 Cl1 91.59(4) yes
P15 Pd1 Cl1 96.583(17) yes
Pd1 C2 C3 142.04(14) yes
Pd1 C2 N6 110.00(12) yes
C3 C2 N6 107.02(15) no
C2 C3 C4 108.53(16) no
C2 C3 H31 125.734 no
C4 C3 H31 125.735 no
C3 C4 C5 106.87(16) no
C3 C4 C7 134.54(18) no
C5 C4 C7 118.59(17) no
C4 C5 N6 106.76(16) no
C4 C5 C10 122.80(18) no
N6 C5 C10 130.43(18) no
C2 N6 C5 110.81(15) no
C2 N6 C11 120.84(15) no
C5 N6 C11 128.17(15) no
C4 C7 C8 118.78(19) no
C4 C7 H71 120.608 no
C8 C7 H71 120.609 no
C7 C8 C9 121.49(19) no
C7 C8 H81 119.255 no
C9 C8 H81 119.255 no
C8 C9 C10 121.35(18) no
C8 C9 H91 119.327 no
C10 C9 H91 119.326 no
C5 C10 C9 116.99(18) no
C5 C10 H101 121.505 no
C9 C10 H101 121.505 no
N6 C11 N12 107.03(14) no
N6 C11 H111 110.079 no
N12 C11 H111 110.078 no
N6 C11 H112 110.078 no
N12 C11 H112 110.078 no
H111 C11 H112 109.467 no
C11 N12 Pd1 102.46(10) no
C11 N12 C13 108.15(15) no
Pd1 N12 C13 118.39(12) no
C11 N12 C14 109.44(15) no
Pd1 N12 C14 109.54(12) no
C13 N12 C14 108.50(16) no
N12 C13 H131 109.466 no
N12 C13 H132 109.467 no
H131 C13 H132 109.475 no
N12 C13 H133 109.467 no
H131 C13 H133 109.475 no
H132 C13 H133 109.477 no
N12 C14 H141 109.467 no
N12 C14 H142 109.466 no
H141 C14 H142 109.475 no
N12 C14 H143 109.467 no
H141 C14 H143 109.476 no
H142 C14 H143 109.476 no
Pd1 P15 C16 114.44(6) no
Pd1 P15 C22 111.90(6) no
C16 P15 C22 105.97(8) no
Pd1 P15 C28 118.36(6) no
C16 P15 C28 102.99(8) no
C22 P15 C28 101.68(8) no
P15 C16 C17 117.55(14) no
P15 C16 C21 122.89(14) no
C17 C16 C21 119.53(17) no
C16 C17 C18 120.25(18) no
C16 C17 H171 119.877 no
C18 C17 H171 119.875 no
C17 C18 C19 119.79(19) no
C17 C18 H181 120.104 no
C19 C18 H181 120.102 no
C18 C19 C20 120.24(19) no
C18 C19 H191 119.881 no
C20 C19 H191 119.881 no
C19 C20 C21 120.46(19) no
C19 C20 H201 119.769 no
C21 C20 H201 119.770 no
C16 C21 C20 119.72(19) no
C16 C21 H211 120.142 no
C20 C21 H211 120.142 no
P15 C22 C23 121.03(14) no
P15 C22 C27 120.03(14) no
C23 C22 C27 118.94(18) no
C22 C23 C24 120.72(18) no
C22 C23 H231 119.640 no
C24 C23 H231 119.641 no
C23 C24 C25 119.88(19) no
C23 C24 H241 120.059 no
C25 C24 H241 120.060 no
C24 C25 C26 119.7(2) no
C24 C25 H251 120.156 no
C26 C25 H251 120.156 no
C25 C26 C27 120.8(2) no
C25 C26 H261 119.604 no
C27 C26 H261 119.603 no
C22 C27 C26 119.97(19) no
C22 C27 H271 120.014 no
C26 C27 H271 120.013 no
P15 C28 C29 121.84(15) no
P15 C28 C33 119.00(14) no
C29 C28 C33 118.98(17) no
C28 C29 C30 120.25(19) no
C28 C29 H291 119.873 no
C30 C29 H291 119.872 no
C29 C30 C31 120.2(2) no
C29 C30 H301 119.889 no
C31 C30 H301 119.890 no
C30 C31 C32 119.92(19) no
C30 C31 H311 120.039 no
C32 C31 H311 120.040 no
C31 C32 C33 120.4(2) no
C31 C32 H321 119.797 no
C33 C32 H321 119.798 no
C28 C33 C32 120.21(19) no
C28 C33 H331 119.894 no
C32 C33 H331 119.893 no
Cl102 C100 Cl101 111.85(13) no
Cl102 C100 H1001 108.875 no
Cl101 C100 H1001 108.875 no
Cl102 C100 H1002 108.875 no
Cl101 C100 H1002 108.875 no
H1001 C100 H1002 109.467 no

loop_
_geom_bond_atom_site_label_1
_geom_bond_atom_site_label_2
_geom_bond_distance
_geom_bond_publ_flag
Pd1 C2 1.9974(18) yes
Pd1 N12 2.1867(15) yes
Pd1 P15 2.2536(5) yes
Pd1 Cl1 2.3618(5) yes
C2 C3 1.373(3) no
C2 N6 1.400(2) no
C3 C4 1.435(3) no
C3 H31 1.000 no
C4 C5 1.415(3) no
C4 C7 1.403(3) no
C5 N6 1.374(2) no
C5 C10 1.398(3) no
N6 C11 1.433(2) no
C7 C8 1.388(3) no
C7 H71 1.000 no
C8 C9 1.398(3) no
C8 H81 1.000 no
C9 C10 1.386(3) no
C9 H91 1.000 no
C10 H101 1.000 no
C11 N12 1.481(2) no
C11 H111 1.000 no
C11 H112 1.000 no
N12 C13 1.480(3) no
N12 C14 1.487(3) no
C13 H131 1.000 no
C13 H132 1.000 no
C13 H133 1.000 no
C14 H141 1.000 no
C14 H142 1.000 no
C14 H143 1.000 no
P15 C16 1.8207(19) no
P15 C22 1.8273(19) no
P15 C28 1.8312(18) no
C16 C17 1.397(3) no
C16 C21 1.394(3) no
C17 C18 1.390(3) no
C17 H171 1.000 no
C18 C19 1.383(3) no
C18 H181 1.000 no
C19 C20 1.385(3) no
C19 H191 1.000 no
C20 C21 1.387(3) no
C20 H201 1.000 no
C21 H211 1.000 no
C22 C23 1.391(3) no
C22 C27 1.393(3) no
C23 C24 1.388(3) no
C23 H231 1.000 no
C24 C25 1.386(3) no
C24 H241 1.000 no
C25 C26 1.377(3) no
C25 H251 1.000 no
C26 C27 1.388(3) no
C26 H261 1.000 no
C27 H271 1.000 no
C28 C29 1.393(3) no
C28 C33 1.397(3) no
C29 C30 1.396(3) no
C29 H291 1.000 no
C30 C31 1.375(3) no
C30 H301 1.000 no
C31 C32 1.386(3) no
C31 H311 1.000 no
C32 C33 1.385(3) no
C32 H321 1.000 no
C33 H331 1.000 no
C100 Cl102 1.762(2) no
C100 Cl101 1.765(3) no
C100 H1001 1.000 no
C100 H1002 1.000 no
